data_9014137
loop_
_publ_author_name
'Leclaire, A.'
'Borel, M.'
'Grandin, A.'
'Raveau, B.'

_publ_section_title
;
 The mixed valent molybdenum monophosphate RbMo2P2O10.(1-x)H2O:
 an intersecting tunnel structure isotypic with leucophosphite
 _cod_database_code 1001614
;
_journal_name_full 'Journal of Solid State Chemistry'
_journal_page_first 177
_journal_page_last 183
_journal_paper_doi 10.1006/jssc.1994.1027
_journal_volume 108
_journal_year 1994
_chemical_formula_sum 'Mo4 O21.8 P4 Rb2'
_space_group_IT_number 14
_symmetry_space_group_name_Hall '-P 2ybc'
_symmetry_space_group_name_H-M 'P 1 21/c 1'
_cell_angle_alpha 90
_cell_angle_beta 128.81
_cell_angle_gamma 90
_cell_length_a 9.789
_cell_length_b 9.752
_cell_length_c 12.347
_cell_formula_units_Z 2
_cell_volume 918.456
_database_code_amcsd 0013791
_exptl_crystal_density_diffrn 3.715
_cod_duplicate_entry 1001614
_cod_original_formula_sum 'Mo4 P4 Rb2 O21.8'
_cod_database_code 9014137
_amcsd_formula_title 'H1.8 Mo2 O10.9 P2 Rb'

loop_
_space_group_symop_operation_xyz
x,y,z
x,1/2-y,1/2+z
-x,1/2+y,1/2-z
-x,-y,-z

loop_
_atom_site_label
_atom_site_fract_x
_atom_site_fract_y
_atom_site_fract_z
_atom_site_occupancy
Mo1 0.24602 0.19660 0.16663 1.00000
Mo2 -0.01442 0.03190 0.39763 1.00000
P1 0.15260 0.30840 0.35930 1.00000
P2 0.63130 0.01420 0.34030 1.00000
Rb1 0.64750 0.32150 0.12640 0.85000
Rb2 0.66200 0.18200 0.03800 0.10000
Rb3 0.50000 0.00000 0.00000 0.10000
O1 0.11400 0.06600 0.12730 1.00000
O2 0.28180 0.25240 0.33940 1.00000
O3 0.26390 0.16080 0.01500 1.00000
O4 0.06470 0.35010 0.05890 1.00000
O5 0.47590 0.09860 0.30000 1.00000
O6 0.42510 0.37090 0.21650 1.00000
O7 0.00630 0.20660 0.31440 1.00000
O8 -0.06930 -0.06100 0.22540 1.00000
O9 0.23910 -0.00870 0.49710 1.00000
O10 -0.26760 0.08220 0.29430 1.00000
O11 0.75300 0.33800 0.48800 0.90000

loop_
_cod_related_entry_id
_cod_related_entry_database
_cod_related_entry_code
1 AMCSD 0013791
